data_7133096
loop_
_publ_author_name
'Iwai, Yuudai'
'Nakaya, Manabu'
'Tsuji, Yuta'
'Le Ouay, Benjamin'
'Ohba, Masaaki'
'Ohtani, Ryo'

_publ_section_title
;
 Giant anisotropic thermal expansion of copper-cyanido flat layers with
 flexible copper nodes.
;
_journal_issue 51
_journal_name_full 'Chemical communications (Cambridge, England)'
_journal_page_first 6512
_journal_page_last 6515
_journal_paper_doi 10.1039/d4cc01232a
_journal_volume 60
_journal_year 2024
_chemical_formula_moiety '0.5(C4 Cu4 N8), C8 H20 N'
_chemical_formula_sum 'C10 H20 Cu2 N5'
_chemical_formula_weight 337.39
_space_group_crystal_system orthorhombic
_space_group_IT_number 72
_space_group_name_Hall '-I 2 2c'
_space_group_name_H-M_alt 'I b a m'
_atom_sites_solution_hydrogens geom
_atom_sites_solution_primary dual
_audit_creation_date 2023-04-14
_audit_creation_method
;
Olex2 1.3
(compiled 2020.11.12 svn.r5f609507 for OlexSys, GUI svn.r6408)
;
_audit_update_record
;
2024-03-04 deposited with the CCDC.	2024-05-27 downloaded from the CCDC.
;
_cell_angle_alpha 90
_cell_angle_beta 90
_cell_angle_gamma 90
_cell_formula_units_Z 4
_cell_length_a 14.8065(7)
_cell_length_b 8.2051(3)
_cell_length_c 12.4448(5)
_cell_measurement_reflns_used 4993
_cell_measurement_temperature 300.0
_cell_measurement_theta_max 27.16
_cell_measurement_theta_min 2.75
_cell_volume 1511.90(11)
_computing_molecular_graphics 'Olex2 1.3 (Dolomanov et al., 2009)'
_computing_publication_material 'Olex2 1.3 (Dolomanov et al., 2009)'
_computing_structure_refinement 'SHELXL 2018/3 (Sheldrick, 2015)'
_computing_structure_solution 'SHELXT 2018/2 (Sheldrick, 2018)'
_diffrn_ambient_temperature 300.0
_diffrn_measured_fraction_theta_full 0.989
_diffrn_measured_fraction_theta_max 0.983
_diffrn_measurement_device_type 'Bruker APEX-II CCD'
_diffrn_measurement_method '\f and \w scans'
_diffrn_radiation_type MoK\a
_diffrn_radiation_wavelength 0.71073
_diffrn_reflns_av_R_equivalents 0.0417
_diffrn_reflns_av_unetI/netI 0.0251
_diffrn_reflns_Laue_measured_fraction_full 0.989
_diffrn_reflns_Laue_measured_fraction_max 0.983
_diffrn_reflns_limit_h_max 17
_diffrn_reflns_limit_h_min -17
_diffrn_reflns_limit_k_max 9
_diffrn_reflns_limit_k_min -10
_diffrn_reflns_limit_l_max 15
_diffrn_reflns_limit_l_min -14
_diffrn_reflns_number 5802
_diffrn_reflns_point_group_measured_fraction_full 0.989
_diffrn_reflns_point_group_measured_fraction_max 0.983
_diffrn_reflns_theta_full 25.242
_diffrn_reflns_theta_max 26.371
_diffrn_reflns_theta_min 2.751
_diffrn_standards_number 0
_exptl_absorpt_coefficient_mu 2.801
_exptl_absorpt_correction_T_max 0.7460
_exptl_absorpt_correction_T_min 0.5760
_exptl_absorpt_correction_type multi-scan
_exptl_absorpt_process_details
;
SADABS-2016/2 (Bruker,2016/2) was used for absorption correction.
wR2(int) was 0.0998 before and 0.0628 after correction.
The Ratio of minimum to maximum transmission is 0.7721.
The \l/2 correction factor is Not present.
;
_exptl_crystal_colour colourless
_exptl_crystal_colour_primary colourless
_exptl_crystal_density_diffrn 1.482
_exptl_crystal_description block
_exptl_crystal_F_000 692
_exptl_crystal_size_max 0.269
_exptl_crystal_size_mid 0.142
_exptl_crystal_size_min 0.114
_refine_diff_density_max 0.318
_refine_diff_density_min -0.283
_refine_diff_density_rms 0.047
_refine_ls_extinction_method none
_refine_ls_goodness_of_fit_ref 1.065
_refine_ls_hydrogen_treatment constr
_refine_ls_matrix_type full
_refine_ls_number_parameters 47
_refine_ls_number_reflns 805
_refine_ls_number_restraints 0
_refine_ls_restrained_S_all 1.065
_refine_ls_R_factor_all 0.0336
_refine_ls_R_factor_gt 0.0302
_refine_ls_shift/su_max 0.000
_refine_ls_shift/su_mean 0.000
_refine_ls_structure_factor_coef Fsqd
_refine_ls_weighting_details 'w=1/[\s^2^(Fo^2^)+(0.0466P)^2^+0.8524P] where P=(Fo^2^+2Fc^2^)/3'
_refine_ls_weighting_scheme calc
_refine_ls_wR_factor_gt 0.0851
_refine_ls_wR_factor_ref 0.0883
_reflns_Friedel_coverage 0.000
_reflns_number_gt 711
_reflns_number_total 805
_reflns_threshold_expression 'I > 2\s(I)'
_cod_data_source_file d4cc01232a2.cif
_cod_data_source_block 230413_teacu_300k
_cod_depositor_comments 'Adding full bibliography for 7133093--7133099.cif.'
_cod_database_code 7133096
_shelx_shelxl_version_number 2018/3
_shelx_space_group_comment
;
The symmetry employed for this shelxl refinement is uniquely defined
by the following loop, which should always be used as a source of
symmetry information in preference to the above space-group names.
They are only intended as comments.
;
_shelx_estimated_absorpt_t_max 0.741
_shelx_estimated_absorpt_t_min 0.520
_olex2_refinement_description
;
1. Fixed Uiso
 At 1.2 times of:
  All C(H,H) groups
 At 1.5 times of:
  All C(H,H,H) groups
2.a Secondary CH2 refined with riding coordinates:
 C2(H2A,H2B)
2.b Idealised Me refined as rotating group:
 C3(H3A,H3B,H3C)
;
_olex2_submission_special_instructions 'No special instructions were received'

loop_
_space_group_symop_operation_xyz
'x, y, z'
'-x, -y, z'
'-x+1/2, y+1/2, -z'
'x+1/2, -y+1/2, -z'
'x+1/2, y+1/2, z+1/2'
'-x+1/2, -y+1/2, z+1/2'
'-x+1, y+1, -z+1/2'
'x+1, -y+1, -z+1/2'
'-x, -y, -z'
'x, y, -z'
'x-1/2, -y-1/2, z'
'-x-1/2, y-1/2, z'
'-x+1/2, -y+1/2, -z+1/2'
'x+1/2, y+1/2, -z+1/2'
'x, -y, z+1/2'
'-x, y, z+1/2'

loop_
_atom_site_label
_atom_site_type_symbol
_atom_site_fract_x
_atom_site_fract_y
_atom_site_fract_z
_atom_site_U_iso_or_equiv
_atom_site_adp_type
_atom_site_occupancy
_atom_site_site_symmetry_order
_atom_site_calc_flag
_atom_site_refinement_flags_posn
_atom_site_refinement_flags_adp
_atom_site_refinement_flags_occupancy
_atom_site_disorder_assembly
_atom_site_disorder_group
Cu1 Cu 0.34326(3) 0.89405(5) 0.500000 0.0701(2) Uani 1 2 d S T P . .
N3 N 0.500000 0.500000 0.750000 0.0641(9) Uani 1 4 d S T P . .
N1 N 0.2467(2) 0.5676(4) 0.500000 0.0783(8) Uani 1 2 d S T P . .
N2 N 0.46360(19) 0.9720(4) 0.500000 0.0825(8) Uani 1 2 d S T P . .
C1 C 0.2911(2) 0.6833(4) 0.500000 0.0629(7) Uani 1 2 d S T P . .
C2 C 0.44222(19) 0.6047(3) 0.8238(2) 0.0872(9) Uani 1 1 d . . . . .
H2A H 0.406386 0.533268 0.868894 0.105 Uiso 1 1 calc R U . . .
H2B H 0.481977 0.666389 0.870531 0.105 Uiso 1 1 calc R U . . .
C3 C 0.3797(3) 0.7219(6) 0.7684(3) 0.1470(19) Uani 1 1 d . . . . .
H3A H 0.337224 0.662229 0.725430 0.220 Uiso 1 1 calc R U . . .
H3B H 0.414156 0.793452 0.723177 0.220 Uiso 1 1 calc R U . . .
H3C H 0.347843 0.784832 0.821215 0.220 Uiso 1 1 calc R U . . .

loop_
_atom_site_aniso_label
_atom_site_aniso_U_11
_atom_site_aniso_U_22
_atom_site_aniso_U_33
_atom_site_aniso_U_23
_atom_site_aniso_U_13
_atom_site_aniso_U_12
Cu1 0.0669(3) 0.0627(3) 0.0805(4) 0.000 0.000 -0.00371(16)
N3 0.0495(17) 0.102(3) 0.0404(15) 0.000 0.000 0.000
N1 0.0649(16) 0.0640(17) 0.106(2) 0.000 0.000 0.0080(14)
N2 0.0677(16) 0.0689(18) 0.111(2) 0.000 0.000 0.0010(15)
C1 0.0549(16) 0.0508(15) 0.083(2) 0.000 0.000 0.0041(13)
C2 0.0758(16) 0.130(3) 0.0556(13) -0.0253(13) 0.0147(12) -0.0116(14)
C3 0.129(2) 0.206(5) 0.106(3) -0.050(3) 0.007(3) 0.085(3)

loop_
_atom_type_symbol
_atom_type_description
_atom_type_scat_dispersion_real
_atom_type_scat_dispersion_imag
_atom_type_scat_source
C C 0.0033 0.0016 'International Tables Vol C Tables 4.2.6.8 and 6.1.1.4'
H H 0.0000 0.0000 'International Tables Vol C Tables 4.2.6.8 and 6.1.1.4'
Cu Cu 0.3201 1.2651 'International Tables Vol C Tables 4.2.6.8 and 6.1.1.4'
N N 0.0061 0.0033 'International Tables Vol C Tables 4.2.6.8 and 6.1.1.4'

loop_
_exptl_crystal_face_index_h
_exptl_crystal_face_index_k
_exptl_crystal_face_index_l
_exptl_crystal_face_perp_dist
-1.00 -1.00 0.00 0.0090
1.00 -1.00 -1.00 0.0740
0.00 -1.00 0.00 0.0200
0.00 0.00 1.00 0.1230
1.00 0.00 -1.00 0.0940
-1.00 0.00 -1.00 0.0840
1.00 0.00 1.00 0.1280
-1.00 0.00 0.00 0.0020
1.00 0.00 0.00 0.0650
1.00 1.00 1.00 0.1000
1.00 1.00 -1.00 0.0590
1.00 1.00 0.00 0.0830
-1.00 1.00 1.00 0.0970
0.00 1.00 0.00 0.0720

loop_
_geom_angle_atom_site_label_1
_geom_angle_atom_site_label_2
_geom_angle_atom_site_label_3
_geom_angle
_geom_angle_site_symmetry_1
_geom_angle_site_symmetry_3
_geom_angle_publ_flag
N2 Cu1 N1 113.37(13) . 3_556 ?
N2 Cu1 C1 133.80(14) . . ?
C1 Cu1 N1 112.83(13) . 3_556 ?
C2 N3 C2 105.7(2) 8_456 7_546 ?
C2 N3 C2 105.7(2) 2_665 . ?
C2 N3 C2 111.6(2) 8_456 . ?
C2 N3 C2 111.6(2) 7_546 2_665 ?
C2 N3 C2 111.2(2) 7_546 . ?
C2 N3 C2 111.2(2) 8_456 2_665 ?
C1 N1 Cu1 171.6(3) . 3_546 ?
N2 N2 Cu1 176.6(4) 9_676 . ?
N1 C1 Cu1 169.4(3) . . ?
N3 C2 H2A 108.4 . . ?
N3 C2 H2B 108.4 . . ?
H2A C2 H2B 107.5 . . ?
C3 C2 N3 115.6(2) . . ?
C3 C2 H2A 108.4 . . ?
C3 C2 H2B 108.4 . . ?
C2 C3 H3A 109.5 . . ?
C2 C3 H3B 109.5 . . ?
C2 C3 H3C 109.5 . . ?
H3A C3 H3B 109.5 . . ?
H3A C3 H3C 109.5 . . ?
H3B C3 H3C 109.5 . . ?

loop_
_geom_bond_atom_site_label_1
_geom_bond_atom_site_label_2
_geom_bond_distance
_geom_bond_site_symmetry_2
_geom_bond_publ_flag
Cu1 N1 1.950(3) 3_556 ?
Cu1 N2 1.893(3) . ?
Cu1 C1 1.894(3) . ?
N3 C2 1.521(2) 8_456 ?
N3 C2 1.521(2) . ?
N3 C2 1.521(2) 2_665 ?
N3 C2 1.521(2) 7_546 ?
N1 C1 1.154(5) . ?
N2 N2 1.172(6) 9_676 ?
C2 H2A 0.9700 . ?
C2 H2B 0.9700 . ?
C2 C3 1.502(5) . ?
C3 H3A 0.9600 . ?
C3 H3B 0.9600 . ?
C3 H3C 0.9600 . ?

loop_
_geom_torsion_atom_site_label_1
_geom_torsion_atom_site_label_2
_geom_torsion_atom_site_label_3
_geom_torsion_atom_site_label_4
_geom_torsion
_geom_torsion_site_symmetry_1
_geom_torsion_site_symmetry_2
_geom_torsion_site_symmetry_3
_geom_torsion_site_symmetry_4
_geom_torsion_publ_flag
N1 Cu1 C1 N1 0.0 3_556 . . . ?
N2 Cu1 C1 N1 180.0 . . . . ?
C2 N3 C2 C3 -59.9(3) 8_456 . . . ?
C2 N3 C2 C3 179.1(3) 2_665 . . . ?
C2 N3 C2 C3 57.8(3) 7_546 . . . ?
